data_4112599
loop_
_publ_author_name
'Anne Petitjean'
'Richard G. Khoury'
'Nathalie Kyritsakas'
'Jean-Marie Lehn'

_publ_section_title
;
 Dynamic Devices. Shape Switching and Substrate Binding in Ion-Controlled
 Nanomechanical Molecular Tweezers
;
_journal_name_full 'Journal of the American Chemical Society'
_journal_page_first 6637
_journal_page_last 6647
_journal_paper_doi 10.1021/ja031915r
_journal_volume 126
_journal_year 2004
_chemical_formula_moiety 'C51 H35 F6 N7 O8 S2 Zn'
_chemical_formula_sum 'C51 H35 F6 N7 O8 S2 Zn'
_chemical_formula_weight 1117.38
_chemical_name_systematic ' ?'
_space_group_IT_number 56
_symmetry_cell_setting orthorhombic
_symmetry_space_group_name_Hall '-P 2ab 2ac'
_symmetry_space_group_name_H-M 'P c c n'
_cell_angle_alpha 90
_cell_angle_beta 90
_cell_angle_gamma 90
_cell_formula_units_Z 4
_cell_length_a 13.2654(2)
_cell_length_b 18.7260(3)
_cell_length_c 19.6692(4)
_cell_measurement_reflns_used 14000
_cell_measurement_temperature 173
_cell_measurement_theta_max 30.0
_cell_measurement_theta_min 1.4
_cell_volume 4885.98(15)
_computing_publication_material CIFGEN_IN_OpenMoleN_(_1997)
_computing_structure_refinement LSFM_OpenMoleN_(_1997)
_computing_structure_solution direct_methods_(SIR,_Burla_et_al.,_1989)
_diffrn_ambient_temperature 173
_diffrn_measurement_details
;
  14000 reflections were collected using program Collect
 ("Collect" Data collection software, Nonius B.V., 1998)
 The conditions were as follow : crystal to detector distance =  36. mm.
 Scan angle =  2.0 deg 1 scans of   90 sec per frame.
 Data collection was divided into  2 set(s)
 with the following starting angles and number of frames :

 Set 1 Theta =    8.80 Omega =    0.00 Kappa =    0.00  122 frames
 Set 2 Theta =   -8.80 Kappa =  165.00 Phi   =    0.00   26 frames
 Friedel pairs were averaged. Internal R = 0.07
;
_diffrn_measurement_device_type KappaCCD
_diffrn_measurement_method '\p scans'
_diffrn_radiation_monochromator graphite
_diffrn_radiation_type Mo-K\a
_diffrn_radiation_wavelength 0.71073
_diffrn_reflns_av_R_equivalents 0.070
_diffrn_reflns_av_sigmaI/netI 0.333
_diffrn_reflns_limit_h_max 18
_diffrn_reflns_limit_h_min -18
_diffrn_reflns_limit_k_max 26
_diffrn_reflns_limit_k_min -26
_diffrn_reflns_limit_l_max 27
_diffrn_reflns_limit_l_min -27
_diffrn_reflns_number 14000
_diffrn_reflns_theta_max 30.02
_diffrn_reflns_theta_min 2.5
_diffrn_source xray_tube
_diffrn_standards_decay_% 0
_exptl_absorpt_coefficient_mu 0.674
_exptl_absorpt_correction_T_max 0.935
_exptl_absorpt_correction_T_min 0.893
_exptl_absorpt_correction_type refdelf_(Walker_&_Stuart,_1983)
_exptl_crystal_colour orange
_exptl_crystal_density_diffrn 1.52
_exptl_crystal_density_method none
_exptl_crystal_description prism
_exptl_crystal_F_000 2280
_exptl_crystal_size_max 0.20
_exptl_crystal_size_mid 0.14
_exptl_crystal_size_min 0.10
_refine_diff_density_max 0.368
_refine_diff_density_min -0.150
_refine_ls_extinction_method none
_refine_ls_goodness_of_fit_all 1.251
_refine_ls_goodness_of_fit_ref 1.046
_refine_ls_hydrogen_treatment noref
_refine_ls_matrix_type full
_refine_ls_number_constraints 0
_refine_ls_number_parameters 340
_refine_ls_number_reflns 4005
_refine_ls_number_restraints 12
_refine_ls_R_factor_all 0.095
_refine_ls_R_factor_gt 0.033
_refine_ls_shift/esd_mean 0.003
_refine_ls_shift/su_max 0.014
_refine_ls_structure_factor_coef F
_refine_ls_weighting_scheme sigma
_refine_ls_wR_factor_all 0.516
_refine_ls_wR_factor_ref 0.056
_reflns_number_gt 4005
_reflns_number_total 7817
_reflns_threshold_expression >3.0\s(I)
_cod_data_source_file ja031915rsi20031223_051017.cif
_cod_data_source_block st1175
_cod_original_cell_volume 4886.0(1)
_cod_database_code 4112599

loop_
_symmetry_equiv_pos_as_xyz
x,y,z
1/2-x,1/2-y,+z
-x,1/2+y,1/2-z
1/2+x,-y,1/2-z
-x,-y,-z
1/2+x,1/2+y,-z
+x,1/2-y,1/2+z
1/2-x,+y,1/2+z

loop_
_atom_site_label
_atom_site_type_symbol
_atom_site_fract_x
_atom_site_fract_y
_atom_site_fract_z
_atom_site_U_iso_or_equiv
_atom_site_adp_type
_atom_site_occupancy
_atom_site_symmetry_multiplicity
_atom_site_calc_flag
_atom_site_refinement_flags
ZN Zn 0.7500 0.2500 0.46547(2) 0.0224(2) Uani 1 2 d S
N1 N 0.8535(1) 0.1656(1) 0.4867(1) 0.036(1) Uani 1 1 d .
C1 C 0.8877(2) 0.1263(1) 0.5244(1) 0.033(1) Uani 1 1 d .
C2 C 0.9298(2) 0.0770(2) 0.5742(1) 0.048(1) Uani 1 1 d .
N2 N 0.7500 0.2500 0.3535(1) 0.023(1) Uani 1 2 d S
C3 C 0.6895(2) 0.2050(1) 0.3195(1) 0.023(1) Uani 1 1 d .
C4 C 0.6879(2) 0.2038(1) 0.2488(1) 0.026(1) Uani 1 1 d .
C5 C 0.7500 0.2500 0.2134(1) 0.027(1) Uani 1 2 d S
C6 C 0.6269(1) 0.1600(1) 0.3642(1) 0.023(1) Uani 1 1 d .
C7 C 0.5640(2) 0.1059(1) 0.3411(1) 0.032(1) Uani 1 1 d .
C8 C 0.5071(2) 0.0685(1) 0.3878(1) 0.037(1) Uani 1 1 d .
C9 C 0.5124(2) 0.0858(1) 0.4559(1) 0.030(1) Uani 1 1 d .
C10 C 0.5765(2) 0.1398(1) 0.4755(1) 0.024(1) Uani 1 1 d .
N3 N 0.6337(1) 0.17574(9) 0.43073(8) 0.0221(8) Uani 1 1 d .
C11 C 0.5931(2) 0.1638(1) 0.5476(1) 0.024(1) Uani 1 1 d .
O1 O 0.6674(1) 0.20052(8) 0.56161(8) 0.0294(8) Uani 1 1 d .
N4 N 0.5241(1) 0.1426(1) 0.59276(9) 0.0264(9) Uani 1 1 d .
C12 C 0.5281(2) 0.1553(1) 0.6647(1) 0.026(1) Uani 1 1 d .
C13 C 0.5898(2) 0.1114(1) 0.7048(1) 0.027(1) Uani 1 1 d .
C14 C 0.6607(2) 0.0620(1) 0.6777(1) 0.032(1) Uani 1 1 d .
C15 C 0.7162(2) 0.0191(1) 0.7192(1) 0.037(1) Uani 1 1 d .
C16 C 0.7047(2) 0.0219(1) 0.7906(1) 0.042(1) Uani 1 1 d .
C17 C 0.6395(2) 0.0695(1) 0.8189(1) 0.037(1) Uani 1 1 d .
C18 C 0.5809(2) 0.1170(1) 0.7778(1) 0.030(1) Uani 1 1 d .
C19 C 0.5162(2) 0.1670(1) 0.8059(1) 0.033(1) Uani 1 1 d .
C20 C 0.4595(2) 0.2136(1) 0.7658(1) 0.032(1) Uani 1 1 d .
C21 C 0.3966(2) 0.2677(1) 0.7937(1) 0.047(1) Uani 1 1 d .
C22 C 0.3454(2) 0.3138(2) 0.7533(2) 0.054(2) Uani 1 1 d .
C23 C 0.3514(2) 0.3083(1) 0.6824(2) 0.052(2) Uani 1 1 d .
C24 C 0.4080(2) 0.2565(1) 0.6527(1) 0.040(1) Uani 1 1 d .
C25 C 0.4652(2) 0.2077(1) 0.6925(1) 0.030(1) Uani 1 1 d .
S S 0.25259(4) 0.05509(3) 0.51927(3) 0.0297(3) Uani 1 1 d .
O2 O 0.2982(1) 0.00642(9) 0.47230(9) 0.042(1) Uani 1 1 d .
O3 O 0.3219(1) 0.0866(1) 0.56713(9) 0.044(1) Uani 1 1 d .
O4 O 0.1592(1) 0.0323(1) 0.54792(9) 0.044(1) Uani 1 1 d .
C26 C 0.2150(3) 0.1299(2) 0.4655(1) 0.054(2) Uani 1 1 d .
F1 F 0.1649(2) 0.17849(9) 0.4993(1) 0.090(1) Uani 1 1 d .
F2 F 0.2939(2) 0.1613(1) 0.4374(1) 0.092(1) Uani 1 1 d .
F3 F 0.1548(2) 0.1070(1) 0.4155(1) 0.097(1) Uani 1 1 d .
H1 H 0.9736 0.0444 0.5520 0.0629 Uiso 1 1 d .
H2 H 0.9664 0.1031 0.6074 0.0629 Uiso 1 1 d .
H3 H 0.8767 0.0514 0.5956 0.0629 Uiso 1 1 d .
H4 H 0.6448 0.1717 0.2252 0.0358 Uiso 1 1 d .
H5 H 0.7500 0.2500 0.1651 0.0387 Uiso 1 2 d S
H6 H 0.5603 0.0948 0.2940 0.0430 Uiso 1 1 d .
H7 H 0.4644 0.0309 0.3731 0.0481 Uiso 1 1 d .
H8 H 0.4727 0.0610 0.4885 0.0391 Uiso 1 1 d .
H9 H 0.6694 0.0588 0.6299 0.0418 Uiso 1 1 d .
H10 H 0.7634 -0.0132 0.6999 0.0491 Uiso 1 1 d .
H11 H 0.7424 -0.0094 0.8188 0.0560 Uiso 1 1 d .
H12 H 0.6327 0.0712 0.8669 0.0511 Uiso 1 1 d .
H13 H 0.5101 0.1696 0.8540 0.0459 Uiso 1 1 d .
H14 H 0.3904 0.2716 0.8417 0.0611 Uiso 1 1 d .
H15 H 0.3051 0.3501 0.7732 0.0707 Uiso 1 1 d .
H16 H 0.3154 0.3412 0.6548 0.0681 Uiso 1 1 d .
H17 H 0.4095 0.2529 0.6045 0.0517 Uiso 1 1 d .
H18 H 0.4676 0.1169 0.5759 0.0361 Uiso 1 1 d .

loop_
_atom_site_aniso_label
_atom_site_aniso_U_11
_atom_site_aniso_U_22
_atom_site_aniso_U_33
_atom_site_aniso_U_12
_atom_site_aniso_U_13
_atom_site_aniso_U_23
_atom_site_aniso_type_symbol
ZN 0.0253(2) 0.0311(2) 0.0143(1) -0.0071(2) 0.0000 0.0000 Zn
N1 0.034(1) 0.040(1) 0.035(1) -0.0009(9) -0.005(1) 0.002(1) n
C1 0.026(1) 0.039(1) 0.033(1) -0.002(1) 0.002(1) -0.006(1) C
C2 0.043(1) 0.054(1) 0.047(2) 0.004(1) -0.008(1) 0.007(1) C
N2 0.028(1) 0.031(1) 0.014(1) -0.001(1) 0.0000 0.0000 n
C3 0.024(1) 0.033(1) 0.0155(9) 0.0023(9) -0.0021(9) -0.0018(9) C
C4 0.031(1) 0.035(1) 0.017(1) 0.006(1) -0.004(1) -0.0051(9) C
C5 0.036(2) 0.040(2) 0.013(1) 0.013(2) 0.0000 0.0000 C
C6 0.023(1) 0.032(1) 0.0179(9) -0.0006(9) -0.0024(9) -0.0037(9) C
C7 0.035(1) 0.044(1) 0.020(1) -0.007(1) -0.003(1) -0.009(1) C
C8 0.035(1) 0.041(1) 0.035(1) -0.013(1) -0.001(1) -0.012(1) C
C9 0.028(1) 0.036(1) 0.026(1) -0.007(1) 0.000(1) 0.000(1) C
C10 0.022(1) 0.030(1) 0.020(1) -0.0026(9) -0.0025(9) -0.0001(9) C
N3 0.0238(8) 0.0282(8) 0.0160(8) -0.0029(7) -0.0013(7) 0.0004(7) n
C11 0.025(1) 0.030(1) 0.0182(9) -0.0045(9) -0.0011(9) 0.0052(9) C
O1 0.0315(8) 0.0425(8) 0.0189(7) -0.0169(7) -0.0004(7) -0.0002(7) O
N4 0.0270(9) 0.0389(9) 0.0174(8) -0.0137(8) -0.0021(7) 0.0005(8) n
C12 0.027(1) 0.035(1) 0.019(1) -0.0131(9) -0.0001(9) 0.0027(9) C
C13 0.031(1) 0.031(1) 0.020(1) -0.0112(9) 0.001(1) -0.0004(9) C
C14 0.037(1) 0.034(1) 0.025(1) -0.010(1) -0.002(1) -0.002(1) C
C15 0.045(1) 0.032(1) 0.036(1) -0.002(1) -0.003(1) -0.004(1) C
C16 0.055(1) 0.037(1) 0.037(1) -0.003(1) -0.011(1) 0.008(1) C
C17 0.056(2) 0.039(1) 0.023(1) -0.010(1) -0.004(1) 0.005(1) C
C18 0.036(1) 0.034(1) 0.021(1) -0.012(1) -0.001(1) 0.004(1) C
C19 0.042(1) 0.044(1) 0.020(1) -0.012(1) 0.007(1) -0.000(1) C
C20 0.032(1) 0.040(1) 0.026(1) -0.011(1) 0.005(1) -0.003(1) C
C21 0.045(1) 0.051(1) 0.046(2) -0.005(1) 0.010(1) -0.013(1) C
C22 0.049(2) 0.051(1) 0.063(2) 0.007(1) 0.006(2) -0.011(1) C
C23 0.046(2) 0.050(1) 0.061(2) 0.004(1) -0.007(2) 0.002(1) C
C24 0.037(1) 0.046(1) 0.036(1) -0.005(1) -0.003(1) 0.004(1) C
C25 0.027(1) 0.036(1) 0.028(1) -0.008(1) 0.001(1) 0.002(1) C
S 0.0274(3) 0.0380(3) 0.0252(3) -0.0033(2) 0.0026(3) 0.0010(2) S
O2 0.042(1) 0.0430(9) 0.042(1) -0.0002(9) 0.0025(9) -0.0116(8) O
O3 0.0376(9) 0.067(1) 0.0338(9) -0.0127(9) 0.0020(8) -0.0119(9) O
O4 0.0312(8) 0.064(1) 0.044(1) -0.0091(8) 0.0062(8) 0.0137(9) O
C26 0.063(2) 0.052(2) 0.048(2) 0.013(2) 0.015(1) 0.011(1) C
F1 0.115(1) 0.062(1) 0.105(2) 0.042(1) 0.040(1) 0.018(1) F
F2 0.101(1) 0.075(1) 0.101(1) 0.004(1) 0.048(1) 0.0487(9) F
F3 0.112(2) 0.118(1) 0.069(1) 0.029(1) -0.037(1) 0.024(1) F

loop_
_atom_type_symbol
_atom_type_scat_dispersion_real
_atom_type_scat_dispersion_imag
_atom_type_scat_source
C 0.002 0.002 International_Tables_Vol_IV_Table_2.3.1
H 0.000 0.000 International_Tables_Vol_IV_Table_2.3.1
F 0.014 0.010 International_Tables_Vol_IV_Table_2.3.1
N 0.004 0.003 International_Tables_Vol_IV_Table_2.3.1
O 0.008 0.006 International_Tables_Vol_IV_Table_2.3.1
S 0.110 0.124 International_Tables_Vol_IV_Table_2.3.1
Zn 0.222 1.431 International_Tables_Vol_IV_Table_2.3.1

loop_
_geom_angle_atom_site_label_1
_geom_angle_atom_site_label_2
_geom_angle_atom_site_label_3
_geom_angle
_geom_angle_site_symmetry_1
_geom_angle_site_symmetry_3
N1 ZN N1 157.4(1) . 2_655
N1 ZN N3 92.55(7) . .
N1 ZN N3 94.46(7) . 2_655
N1 ZN N3 94.46(7) 2_655 .
N1 ZN N3 92.55(7) 2_655 2_655
N3 ZN N3 143.6(1) . 2_655
ZN N1 C1 149.5(2) . .
N1 C1 C2 178.4(3) . .
C3 N2 C3 120.1(3) . 2_655
N2 C3 C4 121.2(2) . .
N2 C3 C6 113.4(2) . .
C4 C3 C6 125.3(2) . .
C3 C4 C5 118.9(2) . .
C4 C5 C4 119.5(3) . 2_655
C3 C6 C7 124.1(2) . .
C3 C6 N3 114.7(2) . .
C7 C6 N3 121.2(2) . .
C6 C7 C8 118.8(2) . .
C7 C8 C9 120.0(2) . .
C8 C9 C10 118.4(2) . .
C9 C10 N3 122.2(2) . .
C9 C10 C11 125.0(2) . .
N3 C10 C11 112.7(2) . .
ZN N3 C6 119.4(1) . .
ZN N3 C10 120.8(1) . .
C6 N3 C10 119.4(2) . .
C10 C11 O1 119.6(2) . .
C10 C11 N4 115.9(2) . .
O1 C11 N4 124.4(2) . .
C11 N4 C12 125.4(2) . .
N4 C12 C13 118.6(2) . .
N4 C12 C25 118.6(2) . .
C13 C12 C25 122.6(2) . .
C12 C13 C14 123.8(2) . .
C12 C13 C18 118.0(2) . .
C14 C13 C18 118.2(2) . .
C13 C14 C15 121.1(2) . .
C14 C15 C16 121.0(3) . .
C15 C16 C17 119.9(3) . .
C16 C17 C18 121.4(2) . .
C13 C18 C17 118.2(2) . .
C13 C18 C19 119.7(2) . .
C17 C18 C19 122.1(2) . .
C18 C19 C20 122.0(2) . .
C19 C20 C21 122.8(2) . .
C19 C20 C25 119.2(2) . .
C21 C20 C25 118.0(3) . .
C20 C21 C22 121.4(3) . .
C21 C22 C23 120.6(3) . .
C22 C23 C24 120.9(3) . .
C23 C24 C25 121.1(3) . .
C12 C25 C20 118.3(2) . .
C12 C25 C24 123.6(2) . .
C20 C25 C24 118.1(2) . .
O2 S O3 114.3(1) . .
O2 S O4 115.6(1) . .
O2 S C26 103.3(1) . .
O3 S O4 114.7(1) . .
O3 S C26 103.8(2) . .
O4 S C26 102.8(1) . .

loop_
_geom_bond_atom_site_label_1
_geom_bond_atom_site_label_2
_geom_bond_distance
_geom_bond_site_symmetry_2
ZN N1 2.134(2) .
ZN N1 2.134(2) 2_655
ZN N3 2.187(2) .
ZN N3 2.187(2) 2_655
N1 C1 1.139(3) .
C1 C2 1.457(4) .
N2 C3 1.342(2) .
N2 C3 1.342(2) 2_655
C3 C4 1.390(3) .
C3 C6 1.474(3) .
C4 C5 1.383(3) .
C4 C5 1.383(3) 2_655
C6 C7 1.389(3) .
C6 N3 1.344(3) .
C7 C8 1.380(4) .
C8 C9 1.381(3) .
C9 C10 1.377(3) .
C10 N3 1.342(3) .
C10 C11 1.503(3) .
C11 O1 1.232(3) .
C11 N4 1.337(3) .
N4 C12 1.435(3) .
C12 C13 1.402(3) .
C12 C25 1.400(3) .
C13 C14 1.423(3) .
C13 C18 1.445(3) .
C14 C15 1.360(4) .
C15 C16 1.413(4) .
C16 C17 1.360(4) .
C17 C18 1.431(4) .
C18 C19 1.386(4) .
C19 C20 1.397(4) .
C20 C21 1.422(4) .
C20 C25 1.448(3) .
C21 C22 1.356(4) .
C22 C23 1.399(5) .
C23 C24 1.359(4) .
C24 C25 1.423(4) .
S O2 1.432(2) .
S O3 1.442(2) .
S O4 1.426(2) .
S C26 1.826(3) .
C26 F1 1.308(3) .
C26 F2 1.321(4) .
C26 F3 1.338(4) .
F1 F2 2.123(3) .
F1 F3 2.127(4) .
F2 F3 2.151(4) .
